data_7012866
loop_
_publ_author_name
'Anna M. Williamson'
'Gareth R. Owen'
'D. Michael P. Mingos'
'Ram\'on Vilar'
'Andrew J. P. White'
'David J. Williams'

_publ_section_title
;
 Synthesis and structural characterisation of the palladium cluster
 compounds [Pd3(\m-SO2)2(\m-PPh2py)2(PBz3)2] and
 [Pd4(\m-SO2)2(\m3-S)(CNR)(PBz3)4]&#x00A0;(R =tBu, 2,6-dimethylphenyl
 and cyclohexyl)
;
_journal_issue 12
_journal_name_full 'Dalton Trans.'
_journal_page_first 2526
_journal_page_last 2532
_journal_paper_doi 10.1039/b302034g
_journal_year 2003
_chemical_formula_sum 'C79 H76 Cl6 N2 O4 P4 Pd3 S2'
_chemical_formula_weight 1837.32
_chemical_name_systematic
; 
? 
;
_space_group_IT_number 2
_symmetry_cell_setting triclinic
_symmetry_space_group_name_Hall '-P 1'
_symmetry_space_group_name_H-M 'P -1'
_atom_sites_solution_hydrogens geom
_atom_sites_solution_primary direct
_atom_sites_solution_secondary difmap
_audit_creation_method SHELXL
_cell_angle_alpha 95.190(9)
_cell_angle_beta 100.051(8)
_cell_angle_gamma 97.313(7)
_cell_formula_units_Z 2
_cell_length_a 13.9578(11)
_cell_length_b 14.4750(12)
_cell_length_c 20.1575(15)
_cell_measurement_reflns_used 22
_cell_measurement_temperature 203(2)
_cell_measurement_theta_max 27.99
_cell_measurement_theta_min 11.28
_cell_volume 3950.9(6)
_computing_cell_refinement 'Siemens XSCANS'
_computing_data_collection 'Siemens XSCANS'
_computing_data_reduction 'Siemens SHELXTL'
_computing_molecular_graphics 'Siemens SHELXTL'
_computing_publication_material 'Siemens SHELXTL'
_computing_structure_refinement 'SHELXL-93 (Sheldrick, 1993)'
_computing_structure_solution 'SHELXS-86 (Sheldrick, 1990)'
_diffrn_ambient_temperature 203(2)
_diffrn_measurement_device 'Siemens P4'
_diffrn_measurement_method '\w scans'
_diffrn_radiation_monochromator graphite
_diffrn_radiation_source 'fine-focus sealed tube'
_diffrn_radiation_type CuK\a
_diffrn_radiation_wavelength 1.54178
_diffrn_reflns_av_R_equivalents 0.0441
_diffrn_reflns_av_sigmaI/netI 0.0631
_diffrn_reflns_limit_h_max 15
_diffrn_reflns_limit_h_min -10
_diffrn_reflns_limit_k_max 12
_diffrn_reflns_limit_k_min -16
_diffrn_reflns_limit_l_max 22
_diffrn_reflns_limit_l_min -22
_diffrn_reflns_number 12271
_diffrn_reflns_theta_max 59.99
_diffrn_reflns_theta_min 2.24
_diffrn_standards_interval_count 97
_diffrn_standards_number 3
_exptl_absorpt_coefficient_mu 8.971
_exptl_absorpt_correction_T_max 0.4395
_exptl_absorpt_correction_T_min 0.3205
_exptl_absorpt_correction_type Ellipsoidal
_exptl_crystal_colour Yellow
_exptl_crystal_density_diffrn 1.544
_exptl_crystal_description prisms
_exptl_crystal_F_000 1856
_exptl_crystal_size_max 0.16
_exptl_crystal_size_mid 0.13
_exptl_crystal_size_min 0.07
_refine_diff_density_max 0.926
_refine_diff_density_min -1.277
_refine_diff_density_rms 0.114
_refine_ls_extinction_coef 0.00054(5)
_refine_ls_extinction_expression Fc^*^=kFc[1+0.001xFc^2^\l^3^/sin(2\q)]^-1/4^
_refine_ls_extinction_method SHELXL
_refine_ls_goodness_of_fit_all 1.036
_refine_ls_goodness_of_fit_obs 1.065
_refine_ls_matrix_type full
_refine_ls_number_parameters 798
_refine_ls_number_reflns 10994
_refine_ls_number_restraints 6
_refine_ls_restrained_S_all 1.093
_refine_ls_restrained_S_obs 1.067
_refine_ls_R_factor_all 0.0728
_refine_ls_R_factor_obs 0.0526
_refine_ls_shift/esd_max -0.004
_refine_ls_shift/esd_mean 0.000
_refine_ls_structure_factor_coef Fsqd
_refine_ls_weighting_details 'w=1/[\s^2^(Fo^2^)+(0.0707P)^2^+6.6648P] where P=(Fo^2^+2Fc^2^)/3'
_refine_ls_weighting_scheme calc
_refine_ls_wR_factor_all 0.1424
_refine_ls_wR_factor_obs 0.1235
_reflns_number_observed 9349
_reflns_number_total 11712
_reflns_observed_criterion >2sigma(I)
_cod_data_source_file b302034g.txt
_cod_data_source_block Compound_5
_cod_depositor_comments
;
The following automatic conversions were performed:
'_symmetry_cell_setting' value 'Triclinic' changed to 'triclinic'
according to '/home/saulius/struct/CIF-dictionaries/cif_core.dic'
dictionary named 'cif_core.dic' version 2.4.1 from 2010-06-29.

Automatic conversion script
Id: cif_fix_enum 1527 2010-12-29 10:47:43Z saulius 

The following automatic conversions were performed:

'_refine_ls_weighting_scheme' value 'calc
w=1/[\s^2^(Fo^2^)+(0.0707P)^2^+6.6648P] where P=(Fo^2^+2Fc^2^)/3' was
changed to 'calc'. New tag '_refine_ls_weighting_details' was
created. The value of the new tag was set to
'w=1/[\s^2^(Fo^2^)+(0.0707P)^2^+6.6648P] where P=(Fo^2^+2Fc^2^)/3'.

Automatic conversion script
Id: cif_fix_values 3143 2015-03-26 13:38:13Z robertas 
;
_cod_original_cell_volume 3950.9(5)
_cod_original_sg_symbol_H-M P-1
_cod_original_formula_sum 'C79 H76 N2 O4 P4 S2 Cl6 Pd3'
_cod_database_code 7012866

loop_
_symmetry_equiv_pos_as_xyz
'x, y, z'
'-x, -y, -z'

loop_
_atom_site_aniso_label
_atom_site_aniso_U_11
_atom_site_aniso_U_22
_atom_site_aniso_U_33
_atom_site_aniso_U_23
_atom_site_aniso_U_13
_atom_site_aniso_U_12
Pd1 0.0243(2) 0.0279(2) 0.0226(2) 0.0039(2) 0.0013(2) 0.0041(2)
Pd2 0.0256(2) 0.0327(2) 0.0237(2) 0.0007(2) 0.0028(2) -0.0009(2)
Pd3 0.0316(2) 0.0252(2) 0.0242(2) 0.0030(2) -0.0014(2) 0.0038(2)
S1 0.0279(7) 0.0292(7) 0.0246(7) 0.0022(5) 0.0004(5) -0.0001(6)
S2 0.0361(8) 0.0272(7) 0.0269(7) 0.0010(6) 0.0023(6) 0.0021(6)
P1 0.0264(7) 0.0338(8) 0.0270(7) 0.0042(6) 0.0001(6) 0.0043(6)
P2 0.0327(8) 0.0331(8) 0.0273(7) 0.0017(6) 0.0054(6) 0.0026(6)
P3 0.0277(8) 0.0442(9) 0.0271(8) 0.0034(7) 0.0040(6) -0.0021(7)
P4 0.0344(8) 0.0280(8) 0.0332(8) 0.0061(6) 0.0002(6) 0.0061(6)
O1 0.046(3) 0.031(2) 0.049(3) -0.009(2) 0.005(2) 0.002(2)
O2 0.029(2) 0.048(3) 0.049(3) 0.012(2) -0.009(2) 0.004(2)
O3 0.046(3) 0.050(3) 0.042(3) 0.000(2) 0.015(2) 0.010(2)
O4 0.046(3) 0.038(3) 0.039(3) -0.003(2) -0.001(2) -0.003(2)
N1 0.033(3) 0.041(3) 0.027(3) 0.000(2) 0.004(2) 0.003(2)
C2 0.041(4) 0.048(4) 0.043(4) 0.002(3) 0.010(3) -0.005(3)
C3 0.050(4) 0.053(4) 0.038(4) -0.005(3) 0.009(3) -0.003(4)
C4 0.048(4) 0.059(5) 0.041(4) -0.012(4) -0.007(3) -0.005(4)
C5 0.034(4) 0.054(4) 0.041(4) -0.004(3) -0.004(3) -0.001(3)
C6 0.035(3) 0.034(3) 0.024(3) 0.001(2) 0.002(2) 0.008(3)
N7 0.036(3) 0.029(3) 0.025(2) 0.000(2) -0.003(2) -0.001(2)
C8 0.042(4) 0.044(4) 0.036(4) 0.001(3) -0.008(3) -0.005(3)
C9 0.052(4) 0.054(5) 0.036(4) -0.002(3) -0.010(3) -0.008(4)
C10 0.072(6) 0.056(5) 0.044(4) -0.021(4) 0.001(4) -0.009(4)
C11 0.059(5) 0.047(4) 0.041(4) -0.009(3) 0.007(3) 0.007(4)
C12 0.043(4) 0.039(4) 0.030(3) 0.003(3) 0.007(3) -0.004(3)
C13 0.054(4) 0.044(4) 0.035(4) 0.005(3) 0.003(3) -0.002(3)
C14 0.075(6) 0.051(5) 0.046(4) 0.025(4) -0.005(4) 0.012(4)
C15 0.063(5) 0.042(4) 0.061(5) 0.020(4) 0.000(4) 0.008(4)
C16 0.063(6) 0.038(4) 0.086(7) 0.007(4) -0.017(5) 0.005(4)
C17 0.053(5) 0.056(5) 0.050(4) -0.002(4) -0.016(4) 0.013(4)
C18 0.029(3) 0.037(3) 0.030(3) 0.006(3) -0.003(2) 0.009(3)
C19 0.037(4) 0.061(5) 0.062(5) 0.016(4) 0.020(3) 0.016(4)
C20 0.036(4) 0.083(7) 0.088(7) 0.009(5) 0.023(4) 0.014(4)
C21 0.035(4) 0.085(7) 0.074(6) 0.018(5) 0.008(4) -0.001(4)
C22 0.050(5) 0.061(6) 0.089(7) 0.016(5) 0.007(5) -0.009(4)
C23 0.038(4) 0.052(5) 0.091(7) 0.017(5) 0.012(4) 0.001(4)
C24 0.029(3) 0.042(4) 0.030(3) 0.009(3) -0.001(2) 0.004(3)
C25 0.056(5) 0.048(5) 0.078(6) 0.002(4) 0.022(4) 0.012(4)
C26 0.089(7) 0.046(5) 0.088(7) 0.015(5) 0.025(6) 0.025(5)
C27 0.085(7) 0.074(7) 0.054(5) 0.002(5) 0.011(5) 0.042(6)
C28 0.049(5) 0.095(8) 0.062(5) 0.006(5) 0.014(4) 0.027(5)
C29 0.047(4) 0.064(5) 0.056(5) 0.009(4) 0.012(4) 0.012(4)
C30 0.047(4) 0.046(4) 0.029(3) 0.002(3) 0.012(3) 0.013(3)
C31 0.077(6) 0.064(6) 0.040(4) 0.008(4) 0.004(4) -0.023(5)
C32 0.085(7) 0.088(8) 0.049(5) 0.026(5) 0.011(5) -0.026(6)
C33 0.057(5) 0.060(6) 0.114(9) 0.039(6) 0.038(6) 0.009(4)
C34 0.098(9) 0.047(5) 0.156(13) -0.020(6) 0.081(9) -0.024(6)
C35 0.062(6) 0.067(6) 0.091(7) -0.024(5) 0.046(5) -0.019(5)
C36 0.033(3) 0.037(4) 0.040(4) 0.006(3) 0.012(3) 0.002(3)
C37 0.041(4) 0.053(4) 0.034(4) -0.002(3) 0.002(3) -0.012(3)
C38 0.050(5) 0.051(5) 0.059(5) 0.008(4) -0.012(4) -0.007(4)
C39 0.034(4) 0.068(6) 0.082(6) -0.009(5) 0.002(4) 0.000(4)
C40 0.048(5) 0.064(6) 0.083(6) -0.007(5) 0.029(5) -0.014(4)
C41 0.075(7) 0.051(5) 0.078(6) 0.012(5) 0.031(5) -0.011(5)
C42 0.056(5) 0.049(5) 0.064(5) 0.011(4) 0.019(4) 0.007(4)
C43 0.038(4) 0.046(4) 0.045(4) 0.004(3) 0.005(3) -0.001(3)
C44 0.039(4) 0.047(4) 0.032(3) 0.007(3) 0.013(3) 0.003(3)
C45 0.042(4) 0.071(6) 0.050(4) -0.008(4) 0.002(3) 0.015(4)
C46 0.055(5) 0.073(6) 0.080(7) -0.012(5) 0.008(5) 0.022(5)
C47 0.042(5) 0.094(8) 0.081(7) 0.015(6) -0.001(4) 0.027(5)
C48 0.046(5) 0.095(7) 0.059(5) 0.011(5) -0.005(4) 0.024(5)
C49 0.044(4) 0.064(5) 0.044(4) 0.000(4) 0.001(3) 0.006(4)
C50 0.035(4) 0.056(4) 0.035(3) 0.007(3) 0.008(3) 0.003(3)
C51 0.028(3) 0.053(4) 0.041(4) 0.008(3) 0.005(3) 0.004(3)
C52 0.056(5) 0.061(5) 0.063(5) 0.012(4) 0.027(4) 0.006(4)
C53 0.086(7) 0.079(7) 0.068(6) -0.015(5) 0.037(6) 0.006(6)
C54 0.094(8) 0.054(6) 0.104(9) -0.006(6) 0.035(7) 0.012(5)
C55 0.074(6) 0.057(6) 0.090(7) 0.009(5) 0.032(6) 0.012(5)
C56 0.051(5) 0.059(5) 0.061(5) 0.014(4) 0.024(4) 0.005(4)
C57 0.040(4) 0.054(4) 0.044(4) 0.009(3) 0.011(3) 0.014(3)
C58 0.041(4) 0.037(4) 0.044(4) 0.002(3) 0.008(3) 0.009(3)
C59 0.045(4) 0.048(4) 0.045(4) 0.001(3) 0.005(3) 0.002(3)
C60 0.057(5) 0.056(5) 0.044(4) 0.012(4) 0.006(4) -0.007(4)
C61 0.039(4) 0.095(8) 0.063(5) 0.017(5) 0.009(4) -0.003(5)
C62 0.040(4) 0.101(8) 0.065(6) 0.027(5) 0.010(4) 0.021(5)
C63 0.045(4) 0.064(5) 0.042(4) 0.015(4) 0.009(3) 0.020(4)
C64 0.044(4) 0.045(4) 0.033(3) 0.004(3) 0.004(3) 0.004(3)
C65 0.040(4) 0.029(3) 0.046(4) 0.004(3) -0.002(3) 0.003(3)
C66 0.050(4) 0.037(4) 0.042(4) 0.003(3) -0.001(3) 0.001(3)
C67 0.049(4) 0.031(4) 0.056(5) -0.010(3) -0.003(3) 0.006(3)
C68 0.058(5) 0.034(4) 0.057(5) 0.006(3) -0.002(4) 0.007(3)
C69 0.073(6) 0.044(4) 0.056(5) 0.018(4) 0.014(4) 0.009(4)
C70 0.058(5) 0.040(4) 0.051(4) 0.011(3) 0.011(4) 0.008(3)
C71 0.043(4) 0.031(3) 0.038(4) 0.002(3) -0.001(3) 0.000(3)
C72 0.036(3) 0.037(4) 0.039(4) 0.013(3) -0.007(3) 0.013(3)
C73 0.055(5) 0.077(6) 0.037(4) -0.003(4) -0.002(3) 0.007(4)
C74 0.073(6) 0.115(9) 0.046(5) 0.000(5) 0.015(5) 0.029(6)
C75 0.110(10) 0.092(8) 0.047(5) -0.004(5) 0.013(6) 0.030(7)
C76 0.088(7) 0.073(6) 0.045(5) 0.000(4) -0.007(5) 0.002(5)
C77 0.062(5) 0.059(5) 0.039(4) 0.002(4) -0.012(4) 0.003(4)
C78 0.043(4) 0.042(4) 0.035(4) 0.010(3) -0.005(3) 0.001(3)
C80 0.116(10) 0.056(6) 0.073(7) -0.021(5) 0.014(6) -0.005(6)
Cl1 0.154(4) 0.075(2) 0.116(3) 0.004(2) 0.030(2) 0.032(2)
Cl2 0.214(5) 0.109(3) 0.081(2) -0.026(2) 0.041(3) -0.045(3)
C90 0.144(13) 0.115(12) 0.056(8) 0.025(8) -0.007(8) -0.064(11)
Cl3 0.121(5) 0.088(3) 0.113(4) 0.018(3) 0.026(4) -0.010(3)
Cl4 0.082(2) 0.077(2) 0.083(2) -0.014(2) 0.002(2) -0.007(2)
C100 0.175(23) 0.192(24) 0.120(16) -0.056(16) -0.001(15) -0.018(19)
Cl5 0.125(3) 0.134(3) 0.132(3) 0.001(3) 0.050(3) 0.028(3)
Cl6 0.096(3) 0.086(3) 0.154(6) 0.001(3) -0.005(3) -0.007(3)

loop_
_atom_site_label
_atom_site_type_symbol
_atom_site_fract_x
_atom_site_fract_y
_atom_site_fract_z
_atom_site_U_iso_or_equiv
_atom_site_thermal_displace_type
_atom_site_occupancy
_atom_site_calc_flag
_atom_site_refinement_flags
_atom_site_disorder_group
Pd1 Pd 0.79852(3) 0.67013(3) 0.72052(2) 0.02525(14) Uani 1 d . .
Pd2 Pd 0.68457(3) 0.61383(3) 0.80706(2) 0.02821(14) Uani 1 d . .
Pd3 Pd 0.71574(3) 0.78118(3) 0.63680(2) 0.02783(14) Uani 1 d . .
S1 S 0.64095(11) 0.56948(10) 0.69792(7) 0.0282(3) Uani 1 d . .
S2 S 0.77559(12) 0.83155(10) 0.74447(7) 0.0309(3) Uani 1 d . .
P1 P 0.90758(11) 0.64701(11) 0.81510(8) 0.0297(3) Uani 1 d . .
P2 P 0.85712(12) 0.64286(11) 0.62062(8) 0.0314(3) Uani 1 d . .
P3 P 0.54498(12) 0.54688(12) 0.83795(8) 0.0338(4) Uani 1 d . .
P4 P 0.65948(12) 0.91561(11) 0.60876(8) 0.0323(3) Uani 1 d . .
O1 O 0.6436(4) 0.4707(3) 0.6773(3) 0.0436(11) Uani 1 d . .
O2 O 0.5488(4) 0.5980(4) 0.6659(3) 0.0439(12) Uani 1 d . .
O3 O 0.7017(4) 0.8584(4) 0.7837(3) 0.0456(12) Uani 1 d . .
O4 O 0.8651(4) 0.9028(4) 0.7575(2) 0.0432(11) Uani 1 d . .
N1 N 0.7846(4) 0.6922(4) 0.8963(3) 0.0340(12) Uani 1 d . .
C2 C 0.7565(6) 0.7317(6) 0.9500(4) 0.045(2) Uani 1 d . .
H2A H 0.6891(6) 0.7228(6) 0.9517(4) 0.054 Uiso 1 calc R .
C3 C 0.8206(6) 0.7853(6) 1.0037(4) 0.049(2) Uani 1 d . .
H3A H 0.7972(6) 0.8143(6) 1.0401(4) 0.058 Uiso 1 calc R .
C4 C 0.9209(6) 0.7953(6) 1.0023(4) 0.053(2) Uani 1 d . .
H4A H 0.9671(6) 0.8294(6) 1.0386(4) 0.064 Uiso 1 calc R .
C5 C 0.9508(6) 0.7544(6) 0.9466(4) 0.046(2) Uani 1 d . .
H5A H 1.0180(6) 0.7605(6) 0.9446(4) 0.055 Uiso 1 calc R .
C6 C 0.8822(5) 0.7041(5) 0.8938(3) 0.0317(13) Uani 1 d . .
N7 N 0.6848(4) 0.6684(4) 0.5525(3) 0.0318(11) Uani 1 d . .
C8 C 0.6005(6) 0.6497(5) 0.5058(4) 0.043(2) Uani 1 d . .
H8A H 0.5534(6) 0.6905(5) 0.5072(4) 0.052 Uiso 1 calc R .
C9 C 0.5802(6) 0.5742(6) 0.4564(4) 0.051(2) Uani 1 d . .
H9A H 0.5208(6) 0.5634(6) 0.4247(4) 0.062 Uiso 1 calc R .
C10 C 0.6495(8) 0.5151(7) 0.4551(4) 0.061(2) Uani 1 d . .
H10A H 0.6375(8) 0.4625(7) 0.4222(4) 0.074 Uiso 1 calc R .
C11 C 0.7370(7) 0.5324(6) 0.5017(4) 0.050(2) Uani 1 d . .
H11A H 0.7849(7) 0.4924(6) 0.5007(4) 0.060 Uiso 1 calc R .
C12 C 0.7525(5) 0.6098(5) 0.5498(3) 0.039(2) Uani 1 d . .
C13 C 0.9806(4) 0.5147(3) 0.8963(2) 0.046(2) Uani 1 d G .
H13A H 1.0157(4) 0.5665(3) 0.9260(2) 0.055 Uiso 1 calc R .
C14 C 0.9914(4) 0.4242(3) 0.9111(2) 0.058(2) Uani 1 d G .
H14A H 1.0338(6) 0.4149(5) 0.9508(3) 0.069 Uiso 1 calc R .
C15 C 0.9395(4) 0.3476(2) 0.8672(3) 0.055(2) Uani 1 d G .
H15A H 0.9468(6) 0.2864(3) 0.8772(4) 0.066 Uiso 1 calc R .
C16 C 0.8767(4) 0.3615(3) 0.8086(3) 0.067(3) Uani 1 d G .
H16A H 0.8416(6) 0.3097(3) 0.7789(4) 0.080 Uiso 1 calc R .
C17 C 0.8659(4) 0.4520(3) 0.7938(2) 0.056(2) Uani 1 d G .
H17A H 0.8235(6) 0.4614(4) 0.7541(3) 0.068 Uiso 1 calc R .
C18 C 0.9178(4) 0.5286(2) 0.8377(2) 0.0324(13) Uani 1 d G .
C19 C 1.1028(3) 0.6390(3) 0.8010(3) 0.051(2) Uani 1 d G .
H19A H 1.0850(3) 0.5736(3) 0.7950(3) 0.061 Uiso 1 calc R .
C20 C 1.1974(3) 0.6781(4) 0.7966(4) 0.067(3) Uani 1 d G .
H20A H 1.2436(4) 0.6391(5) 0.7876(5) 0.081 Uiso 1 calc R .
C21 C 1.2237(3) 0.7750(4) 0.8055(4) 0.065(2) Uani 1 d G .
H21A H 1.2876(3) 0.8014(5) 0.8025(5) 0.078 Uiso 1 calc R .
C22 C 1.1553(4) 0.8327(3) 0.8187(4) 0.069(3) Uani 1 d G .
H22A H 1.1731(5) 0.8982(3) 0.8247(5) 0.082 Uiso 1 calc R .
C23 C 1.0607(3) 0.7936(3) 0.8231(3) 0.060(2) Uani 1 d G .
H23A H 1.0145(5) 0.8327(4) 0.8321(5) 0.072 Uiso 1 calc R .
C24 C 1.0344(3) 0.6968(3) 0.8143(3) 0.0342(14) Uani 1 d G .
C25 C 0.8871(3) 0.4582(3) 0.6258(3) 0.060(2) Uani 1 d G .
H25A H 0.8194(3) 0.4473(3) 0.6263(3) 0.072 Uiso 1 calc R .
C26 C 0.9429(5) 0.3855(3) 0.6330(4) 0.072(3) Uani 1 d G .
H26A H 0.9129(6) 0.3254(3) 0.6384(5) 0.086 Uiso 1 calc R .
C27 C 1.0430(4) 0.4016(4) 0.6323(3) 0.069(3) Uani 1 d G .
H27A H 1.0807(6) 0.3524(5) 0.6372(5) 0.083 Uiso 1 calc R .
C28 C 1.0874(3) 0.4905(4) 0.6244(3) 0.067(3) Uani 1 d G .
H28A H 1.1551(3) 0.5014(6) 0.6239(5) 0.081 Uiso 1 calc R .
C29 C 1.0316(3) 0.5632(3) 0.6172(3) 0.055(2) Uani 1 d G .
H29A H 1.0616(5) 0.6233(4) 0.6119(5) 0.066 Uiso 1 calc R .
C30 C 0.9315(3) 0.5471(3) 0.6179(3) 0.039(2) Uani 1 d G .
C31 C 0.9508(5) 0.7256(4) 0.5236(2) 0.064(3) Uani 1 d G .
H31A H 0.9281(5) 0.6686(4) 0.4957(2) 0.077 Uiso 1 calc R .
C32 C 1.0050(5) 0.7985(5) 0.4997(2) 0.077(3) Uani 1 d G .
H32A H 1.0189(8) 0.7908(7) 0.4558(3) 0.092 Uiso 1 calc R .
C33 C 1.0387(5) 0.8828(4) 0.5409(4) 0.072(3) Uani 1 d G .
H33A H 1.0753(7) 0.9321(5) 0.5248(5) 0.087 Uiso 1 calc R .
C34 C 1.0181(5) 0.8941(3) 0.6060(4) 0.098(5) Uani 1 d G .
H34A H 1.0409(8) 0.9511(4) 0.6338(5) 0.118 Uiso 1 calc R .
C35 C 0.9639(5) 0.8212(4) 0.6298(3) 0.074(3) Uani 1 d G .
H35A H 0.9500(7) 0.8289(6) 0.6738(3) 0.089 Uiso 1 calc R .
C36 C 0.9303(4) 0.7370(3) 0.5886(2) 0.0364(14) Uani 1 d G .
C37 C 0.4778(6) 0.4451(6) 0.7784(4) 0.046(2) Uani 1 d . .
H37A H 0.4633(6) 0.4655(6) 0.7331(4) 0.055 Uiso 1 calc R .
H37B H 0.5215(6) 0.3975(6) 0.7762(4) 0.055 Uiso 1 calc R .
C38 C 0.2937(4) 0.4313(4) 0.7722(3) 0.057(2) Uani 1 d G .
H38A H 0.2924(4) 0.4801(4) 0.7444(3) 0.068 Uiso 1 calc R .
C39 C 0.2074(3) 0.3914(4) 0.7903(3) 0.064(2) Uani 1 d G .
H39A H 0.1478(3) 0.4132(6) 0.7747(5) 0.077 Uiso 1 calc R .
C40 C 0.2092(3) 0.3194(4) 0.8314(3) 0.066(3) Uani 1 d G .
H40A H 0.1508(4) 0.2924(6) 0.8436(5) 0.079 Uiso 1 calc R .
C41 C 0.2974(4) 0.2872(4) 0.8544(3) 0.068(3) Uani 1 d G .
H41A H 0.2986(6) 0.2384(5) 0.8822(4) 0.081 Uiso 1 calc R .
C42 C 0.3837(3) 0.3271(4) 0.8363(3) 0.055(2) Uani 1 d G .
H42A H 0.4433(4) 0.3053(5) 0.8519(4) 0.066 Uiso 1 calc R .
C43 C 0.3818(3) 0.3992(4) 0.7952(3) 0.044(2) Uani 1 d G .
C44 C 0.5521(5) 0.5111(5) 0.9235(3) 0.0387(15) Uani 1 d . .
H44A H 0.5551(5) 0.5674(5) 0.9551(3) 0.046 Uiso 1 calc R .
H44B H 0.4907(5) 0.4705(5) 0.9244(3) 0.046 Uiso 1 calc R .
C45 C 0.6514(4) 0.3776(4) 0.9160(2) 0.056(2) Uani 1 d G .
H45A H 0.6137(4) 0.3557(4) 0.8727(2) 0.067 Uiso 1 calc R .
C46 C 0.7222(4) 0.3268(4) 0.9457(3) 0.070(3) Uani 1 d G .
H46A H 0.7324(6) 0.2707(5) 0.9226(4) 0.084 Uiso 1 calc R .
C47 C 0.7778(4) 0.3592(4) 1.0096(3) 0.072(3) Uani 1 d G .
H47A H 0.8257(6) 0.3249(6) 1.0297(4) 0.087 Uiso 1 calc R .
C48 C 0.7626(4) 0.4422(5) 1.0439(2) 0.067(3) Uani 1 d G .
H48A H 0.8003(6) 0.4641(6) 1.0871(3) 0.080 Uiso 1 calc R .
C49 C 0.6919(4) 0.4930(3) 1.0141(2) 0.052(2) Uani 1 d G .
H49A H 0.6816(6) 0.5492(4) 1.0373(3) 0.062 Uiso 1 calc R .
C50 C 0.6362(3) 0.4606(3) 0.9502(2) 0.042(2) Uani 1 d G .
C51 C 0.4497(5) 0.6238(6) 0.8371(4) 0.041(2) Uani 1 d . .
H51A H 0.4272(5) 0.6361(6) 0.7904(4) 0.049 Uiso 1 calc R .
H51B H 0.3933(5) 0.5910(6) 0.8527(4) 0.049 Uiso 1 calc R .
C52 C 0.4655(5) 0.7296(4) 0.9465(3) 0.058(2) Uani 1 d G .
H52A H 0.4306(5) 0.6807(4) 0.9641(3) 0.070 Uiso 1 calc R .
C53 C 0.4983(6) 0.8155(4) 0.9858(3) 0.077(3) Uani 1 d G .
H53A H 0.4855(8) 0.8246(6) 1.0300(3) 0.092 Uiso 1 calc R .
C54 C 0.5498(6) 0.8879(4) 0.9597(3) 0.083(3) Uani 1 d G .
H54A H 0.5720(8) 0.9459(4) 0.9863(5) 0.100 Uiso 1 calc R .
C55 C 0.5687(5) 0.8744(3) 0.8943(3) 0.071(3) Uani 1 d G .
H55A H 0.6036(7) 0.9233(4) 0.8767(5) 0.085 Uiso 1 calc R .
C56 C 0.5359(4) 0.7885(4) 0.8550(2) 0.055(2) Uani 1 d G .
H56A H 0.5487(7) 0.7794(5) 0.8108(3) 0.066 Uiso 1 calc R .
C57 C 0.4843(4) 0.7162(3) 0.8811(2) 0.045(2) Uani 1 d G .
C58 C 0.5721(5) 0.9538(5) 0.6594(4) 0.041(2) Uani 1 d . .
H58A H 0.6036(5) 0.9607(5) 0.7074(4) 0.049 Uiso 1 calc R .
H58B H 0.5587(5) 1.0160(5) 0.6482(4) 0.049 Uiso 1 calc R .
C59 C 0.4717(3) 0.7964(3) 0.6622(3) 0.047(2) Uani 1 d G .
H59A H 0.5307(3) 0.7712(3) 0.6722(3) 0.056 Uiso 1 calc R .
C60 C 0.3821(4) 0.7404(3) 0.6591(3) 0.054(2) Uani 1 d G .
H60A H 0.3804(5) 0.6773(3) 0.6669(4) 0.064 Uiso 1 calc R .
C61 C 0.2949(3) 0.7778(4) 0.6444(3) 0.067(3) Uani 1 d G .
H61A H 0.2343(3) 0.7399(5) 0.6423(5) 0.080 Uiso 1 calc R .
C62 C 0.2974(3) 0.8712(4) 0.6329(3) 0.067(3) Uani 1 d G .
H62A H 0.2384(3) 0.8965(6) 0.6229(5) 0.080 Uiso 1 calc R .
C63 C 0.3870(4) 0.9273(3) 0.6360(3) 0.049(2) Uani 1 d G .
H63A H 0.3887(5) 0.9904(3) 0.6281(4) 0.059 Uiso 1 calc R .
C64 C 0.4742(3) 0.8899(3) 0.6507(3) 0.041(2) Uani 1 d G .
C65 C 0.7593(5) 1.0181(5) 0.6289(4) 0.040(2) Uani 1 d . .
H65A H 0.7896(5) 1.0211(5) 0.6769(4) 0.048 Uiso 1 calc R .
H65B H 0.8098(5) 1.0061(5) 0.6024(4) 0.048 Uiso 1 calc R .
C66 C 0.7099(4) 1.1712(3) 0.6689(2) 0.045(2) Uani 1 d G .
H66A H 0.7139(4) 1.1519(3) 0.7124(2) 0.054 Uiso 1 calc R .
C67 C 0.6826(4) 1.2581(3) 0.6569(2) 0.048(2) Uani 1 d G .
H67A H 0.6682(6) 1.2976(4) 0.6923(3) 0.058 Uiso 1 calc R .
C68 C 0.6767(4) 1.2867(3) 0.5924(2) 0.051(2) Uani 1 d G .
H68A H 0.6582(6) 1.3455(3) 0.5843(3) 0.061 Uiso 1 calc R .
C69 C 0.6980(5) 1.2282(3) 0.5400(2) 0.057(2) Uani 1 d G .
H69A H 0.6939(7) 1.2475(5) 0.4964(2) 0.068 Uiso 1 calc R .
C70 C 0.7252(4) 1.1413(3) 0.5520(2) 0.049(2) Uani 1 d G .
H70A H 0.7396(6) 1.1018(4) 0.5166(2) 0.059 Uiso 1 calc R .
C71 C 0.7312(4) 1.1128(2) 0.6164(2) 0.0392(15) Uani 1 d G .
C72 C 0.5947(5) 0.9215(5) 0.5229(4) 0.0381(15) Uani 1 d . .
H72A H 0.5265(5) 0.8919(5) 0.5191(4) 0.046 Uiso 1 calc R .
H72B H 0.5930(5) 0.9877(5) 0.5168(4) 0.046 Uiso 1 calc R .
C73 C 0.7362(3) 0.8837(5) 0.4640(2) 0.059(2) Uani 1 d G .
H73A H 0.7817(3) 0.9150(5) 0.5018(2) 0.070 Uiso 1 calc R .
C74 C 0.7692(3) 0.8447(6) 0.4081(3) 0.077(3) Uani 1 d G .
H74A H 0.8369(4) 0.8497(8) 0.4081(4) 0.092 Uiso 1 calc R .
C75 C 0.7019(5) 0.7984(6) 0.3523(2) 0.083(3) Uani 1 d G .
H75A H 0.7241(7) 0.7720(8) 0.3145(3) 0.100 Uiso 1 calc R .
C76 C 0.6016(5) 0.7910(5) 0.3524(2) 0.072(3) Uani 1 d G .
H76A H 0.5561(6) 0.7597(7) 0.3147(3) 0.087 Uiso 1 calc R .
C77 C 0.5687(3) 0.8300(4) 0.4083(3) 0.057(2) Uani 1 d G .
H77A H 0.5009(3) 0.8250(7) 0.4084(4) 0.068 Uiso 1 calc R .
C78 C 0.6360(3) 0.8763(4) 0.4642(2) 0.042(2) Uani 1 d G .
C80 C 0.8346(11) 0.0070(8) 0.9067(6) 0.086(4) Uani 1 d . .
H80A H 0.8973(11) -0.0118(8) 0.8994(6) 0.103 Uiso 1 calc R .
H80B H 0.7829(11) -0.0467(8) 0.8905(6) 0.103 Uiso 1 calc R .
Cl1 Cl 0.8100(4) 0.0998(3) 0.8612(2) 0.1133(12) Uani 1 d . .
Cl2 Cl 0.8405(5) 0.0384(3) 0.9933(2) 0.141(2) Uani 1 d . .
C90 C 0.0029(17) 0.0834(15) 0.7556(8) 0.115(7) Uani 0.75 d PU 1
H90A H -0.0087(17) 0.0191(15) 0.7329(8) 0.137 Uiso 0.75 calc PR 1
H90B H -0.0603(17) 0.0955(15) 0.7666(8) 0.137 Uiso 0.75 calc PR 1
Cl3 Cl 0.0205(6) 0.1502(4) 0.6951(3) 0.109(2) Uani 0.75 d P 1
Cl4 Cl 0.0769(3) 0.0776(3) 0.8333(2) 0.0854(10) Uani 0.75 d P 1
C90' C 0.0775(30) 0.1318(25) 0.7053(18) 0.047(8) Uiso 0.25 d P 2
H90C H 0.1274(30) 0.1841(25) 0.7013(18) 0.056 Uiso 0.25 calc PR 2
H90D H 0.0642(30) 0.0858(25) 0.6648(18) 0.056 Uiso 0.25 calc PR 2
Cl3' Cl -0.0063(15) 0.1596(13) 0.7238(10) 0.103(5) Uiso 0.25 d P 2
Cl4' Cl 0.1066(15) 0.0715(14) 0.7990(11) 0.117(5) Uiso 0.25 d P 2
C100 C 0.4279(19) 0.0429(20) 0.7966(12) 0.175(11) Uani 1 d . .
H10B H 0.4428(19) -0.0199(20) 0.7839(12) 0.210 Uiso 0.70 calc PR 1
H10C H 0.3880(19) 0.0620(20) 0.7566(12) 0.210 Uiso 0.70 calc PR 1
H10D H 0.4438(19) -0.0153(20) 0.8117(12) 0.210 Uiso 0.30 d PR 2
H10E H 0.4136(19) 0.0325(20) 0.7480(12) 0.210 Uiso 0.30 d PR 2
Cl5 Cl 0.5347(4) 0.1174(4) 0.8169(3) 0.1275(14) Uani 1 d . .
Cl6 Cl 0.3582(4) 0.0361(4) 0.8598(4) 0.118(2) Uani 0.70 d P 1
Cl6' Cl 0.3350(13) 0.0546(12) 0.8129(9) 0.118(4) Uiso 0.30 d P 2

loop_
_atom_type_symbol
_atom_type_description
_atom_type_scat_dispersion_real
_atom_type_scat_dispersion_imag
_atom_type_scat_source
C C 0.0181 0.0091 'International Tables Vol C Tables 4.2.6.8 and 6.1.1.4'
H H 0.0000 0.0000 'International Tables Vol C Tables 4.2.6.8 and 6.1.1.4'
N N 0.0311 0.0180 'International Tables Vol C Tables 4.2.6.8 and 6.1.1.4'
O O 0.0492 0.0322 'International Tables Vol C Tables 4.2.6.8 and 6.1.1.4'
P P 0.2955 0.4335 'International Tables Vol C Tables 4.2.6.8 and 6.1.1.4'
S S 0.3331 0.5567 'International Tables Vol C Tables 4.2.6.8 and 6.1.1.4'
Cl Cl 0.3639 0.7018 'International Tables Vol C Tables 4.2.6.8 and 6.1.1.4'
Pd Pd 0.1215 3.9337 'International Tables Vol C Tables 4.2.6.8 and 6.1.1.4'

loop_
_geom_angle_atom_site_label_1
_geom_angle_atom_site_label_2
_geom_angle_atom_site_label_3
_geom_angle
_geom_angle_site_symmetry_1
_geom_angle_site_symmetry_3
_geom_angle_publ_flag
P1 Pd1 P2 112.91(6) . . ?
P1 Pd1 S2 102.73(6) . . ?
P2 Pd1 S2 112.58(6) . . ?
P1 Pd1 S1 116.04(6) . . ?
P2 Pd1 S1 102.88(6) . . ?
S2 Pd1 S1 110.02(6) . . ?
P1 Pd1 Pd3 151.51(5) . . ?
P2 Pd1 Pd3 74.37(4) . . ?
S2 Pd1 Pd3 51.31(4) . . ?
S1 Pd1 Pd3 87.26(4) . . ?
P1 Pd1 Pd2 75.62(4) . . ?
P2 Pd1 Pd2 150.19(5) . . ?
S2 Pd1 Pd2 91.91(4) . . ?
S1 Pd1 Pd2 50.65(4) . . ?
Pd3 Pd1 Pd2 112.43(2) . . ?
S1 Pd2 N1 152.7(2) . . ?
S1 Pd2 P3 97.31(6) . . ?
N1 Pd2 P3 109.80(15) . . ?
S1 Pd2 Pd1 58.86(4) . . ?
N1 Pd2 Pd1 93.87(15) . . ?
P3 Pd2 Pd1 155.79(4) . . ?
N7 Pd3 S2 149.91(15) . . ?
N7 Pd3 P4 113.60(15) . . ?
S2 Pd3 P4 96.45(6) . . ?
N7 Pd3 Pd1 91.19(14) . . ?
S2 Pd3 Pd1 58.73(4) . . ?
P4 Pd3 Pd1 155.13(5) . . ?
O1 S1 O2 111.0(3) . . ?
O1 S1 Pd2 115.2(2) . . ?
O2 S1 Pd2 114.9(2) . . ?
O1 S1 Pd1 115.5(2) . . ?
O2 S1 Pd1 124.0(2) . . ?
Pd2 S1 Pd1 70.49(4) . . ?
O3 S2 O4 111.9(3) . . ?
O3 S2 Pd3 114.4(2) . . ?
O4 S2 Pd3 115.5(2) . . ?
O3 S2 Pd1 122.0(2) . . ?
O4 S2 Pd1 116.8(2) . . ?
Pd3 S2 Pd1 69.96(4) . . ?
C24 P1 C18 103.6(2) . . ?
C24 P1 C6 103.9(3) . . ?
C18 P1 C6 101.0(3) . . ?
C24 P1 Pd1 113.1(2) . . ?
C18 P1 Pd1 120.53(15) . . ?
C6 P1 Pd1 112.8(2) . . ?
C36 P2 C12 101.5(3) . . ?
C36 P2 C30 102.7(2) . . ?
C12 P2 C30 105.6(3) . . ?
C36 P2 Pd1 120.9(2) . . ?
C12 P2 Pd1 109.2(2) . . ?
C30 P2 Pd1 115.3(2) . . ?
C44 P3 C51 100.5(3) . . ?
C44 P3 C37 106.6(4) . . ?
C51 P3 C37 101.0(4) . . ?
C44 P3 Pd2 119.0(2) . . ?
C51 P3 Pd2 113.8(2) . . ?
C37 P3 Pd2 113.8(3) . . ?
C72 P4 C58 101.6(3) . . ?
C72 P4 C65 106.6(3) . . ?
C58 P4 C65 101.0(3) . . ?
C72 P4 Pd3 120.0(2) . . ?
C58 P4 Pd3 113.9(2) . . ?
C65 P4 Pd3 111.7(2) . . ?
C2 N1 C6 118.5(6) . . ?
C2 N1 Pd2 124.8(5) . . ?
C6 N1 Pd2 116.6(4) . . ?
N1 C2 C3 123.7(7) . . ?
C2 C3 C4 118.1(7) . . ?
C5 C4 C3 118.5(7) . . ?
C4 C5 C6 120.2(7) . . ?
N1 C6 C5 121.0(6) . . ?
N1 C6 P1 112.6(5) . . ?
C5 C6 P1 126.4(6) . . ?
C8 N7 C12 117.8(6) . . ?
C8 N7 Pd3 124.8(5) . . ?
C12 N7 Pd3 117.3(4) . . ?
N7 C8 C9 123.4(8) . . ?
C10 C9 C8 117.7(7) . . ?
C9 C10 C11 120.5(7) . . ?
C12 C11 C10 118.6(8) . . ?
N7 C12 C11 122.0(7) . . ?
N7 C12 P2 110.9(5) . . ?
C11 C12 P2 126.9(6) . . ?
C14 C13 C18 120.0 . . ?
C13 C14 C15 120.0 . . ?
C16 C15 C14 120.0 . . ?
C15 C16 C17 120.0 . . ?
C18 C17 C16 120.0 . . ?
C17 C18 C13 120.0 . . ?
C17 C18 P1 119.3(2) . . ?
C13 C18 P1 120.6(2) . . ?
C20 C19 C24 120.0 . . ?
C19 C20 C21 120.0 . . ?
C22 C21 C20 120.0 . . ?
C21 C22 C23 120.0 . . ?
C22 C23 C24 120.0 . . ?
C23 C24 C19 120.0 . . ?
C23 C24 P1 119.3(3) . . ?
C19 C24 P1 120.6(3) . . ?
C26 C25 C30 120.0 . . ?
C27 C26 C25 120.0 . . ?
C26 C27 C28 120.0 . . ?
C29 C28 C27 120.0 . . ?
C28 C29 C30 120.0 . . ?
C29 C30 C25 120.0 . . ?
C29 C30 P2 122.2(3) . . ?
C25 C30 P2 117.3(3) . . ?
C32 C31 C36 120.0 . . ?
C33 C32 C31 120.0 . . ?
C34 C33 C32 120.0 . . ?
C33 C34 C35 120.0 . . ?
C36 C35 C34 120.0 . . ?
C35 C36 C31 120.0 . . ?
C35 C36 P2 119.2(3) . . ?
C31 C36 P2 120.8(3) . . ?
C43 C37 P3 116.2(5) . . ?
C39 C38 C43 120.0 . . ?
C38 C39 C40 120.0 . . ?
C41 C40 C39 120.0 . . ?
C40 C41 C42 120.0 . . ?
C43 C42 C41 120.0 . . ?
C42 C43 C38 120.0 . . ?
C42 C43 C37 119.4(5) . . ?
C38 C43 C37 120.6(5) . . ?
C50 C44 P3 117.8(4) . . ?
C46 C45 C50 120.0 . . ?
C47 C46 C45 120.0 . . ?
C48 C47 C46 120.0 . . ?
C47 C48 C49 120.0 . . ?
C50 C49 C48 120.0 . . ?
C49 C50 C45 120.0 . . ?
C49 C50 C44 118.3(4) . . ?
C45 C50 C44 121.3(4) . . ?
C57 C51 P3 113.6(5) . . ?
C53 C52 C57 120.0 . . ?
C52 C53 C54 120.0 . . ?
C53 C54 C55 120.0 . . ?
C56 C55 C54 120.0 . . ?
C55 C56 C57 120.0 . . ?
C56 C57 C52 120.0 . . ?
C56 C57 C51 118.7(4) . . ?
C52 C57 C51 121.3(4) . . ?
C64 C58 P4 116.2(5) . . ?
C60 C59 C64 120.0 . . ?
C61 C60 C59 120.0 . . ?
C62 C61 C60 120.0 . . ?
C61 C62 C63 120.0 . . ?
C64 C63 C62 120.0 . . ?
C63 C64 C59 120.0 . . ?
C63 C64 C58 119.4(4) . . ?
C59 C64 C58 120.4(4) . . ?
C71 C65 P4 117.3(5) . . ?
C67 C66 C71 120.0 . . ?
C68 C67 C66 120.0 . . ?
C67 C68 C69 120.0 . . ?
C70 C69 C68 120.0 . . ?
C69 C70 C71 120.0 . . ?
C70 C71 C66 120.0 . . ?
C70 C71 C65 119.8(4) . . ?
C66 C71 C65 120.2(4) . . ?
C78 C72 P4 117.3(4) . . ?
C74 C73 C78 120.0 . . ?
C75 C74 C73 120.0 . . ?
C74 C75 C76 120.0 . . ?
C75 C76 C77 120.0 . . ?
C78 C77 C76 120.0 . . ?
C77 C78 C73 120.0 . . ?
C77 C78 C72 117.4(4) . . ?
C73 C78 C72 122.6(4) . . ?
Cl1 C80 Cl2 110.7(7) . . ?
Cl3 C90 Cl4 130.3(11) . . ?
Cl3' C90' Cl4' 89.0(19) . . ?
Cl6' C100 Cl5 128.8(18) . . ?
Cl5 C100 Cl6 115.6(11) . . ?

loop_
_geom_bond_atom_site_label_1
_geom_bond_atom_site_label_2
_geom_bond_distance
_geom_bond_site_symmetry_2
_geom_bond_publ_flag
Pd1 P1 2.301(2) . ?
Pd1 P2 2.322(2) . ?
Pd1 S2 2.416(2) . ?
Pd1 S1 2.425(2) . ?
Pd1 Pd3 2.6552(6) . ?
Pd1 Pd2 2.6708(6) . ?
Pd2 S1 2.1910(15) . ?
Pd2 N1 2.197(5) . ?
Pd2 P3 2.275(2) . ?
Pd3 N7 2.191(5) . ?
Pd3 S2 2.206(2) . ?
Pd3 P4 2.271(2) . ?
S1 O1 1.460(5) . ?
S1 O2 1.461(5) . ?
S2 O3 1.473(5) . ?
S2 O4 1.483(5) . ?
P1 C24 1.828(4) . ?
P1 C18 1.829(4) . ?
P1 C6 1.833(6) . ?
P2 C36 1.830(4) . ?
P2 C12 1.837(7) . ?
P2 C30 1.837(4) . ?
P3 C44 1.834(7) . ?
P3 C51 1.838(7) . ?
P3 C37 1.851(7) . ?
P4 C72 1.822(6) . ?
P4 C58 1.828(7) . ?
P4 C65 1.864(7) . ?
N1 C2 1.320(10) . ?
N1 C6 1.362(9) . ?
C2 C3 1.381(11) . ?
C3 C4 1.395(12) . ?
C4 C5 1.375(12) . ?
C5 C6 1.380(10) . ?
N7 C8 1.352(9) . ?
N7 C12 1.353(10) . ?
C8 C9 1.376(12) . ?
C9 C10 1.373(14) . ?
C10 C11 1.385(13) . ?
C11 C12 1.381(11) . ?
C13 C14 1.39 . ?
C13 C18 1.39 . ?
C14 C15 1.39 . ?
C15 C16 1.39 . ?
C16 C17 1.39 . ?
C17 C18 1.39 . ?
C19 C20 1.39 . ?
C19 C24 1.39 . ?
C20 C21 1.39 . ?
C21 C22 1.39 . ?
C22 C23 1.39 . ?
C23 C24 1.39 . ?
C25 C26 1.39 . ?
C25 C30 1.39 . ?
C26 C27 1.39 . ?
C27 C28 1.39 . ?
C28 C29 1.39 . ?
C29 C30 1.39 . ?
C31 C32 1.39 . ?
C31 C36 1.39 . ?
C32 C33 1.39 . ?
C33 C34 1.39 . ?
C34 C35 1.39 . ?
C35 C36 1.39 . ?
C37 C43 1.524(8) . ?
C38 C39 1.39 . ?
C38 C43 1.39 . ?
C39 C40 1.39 . ?
C40 C41 1.39 . ?
C41 C42 1.39 . ?
C42 C43 1.39 . ?
C44 C50 1.507(8) . ?
C45 C46 1.39 . ?
C45 C50 1.39 . ?
C46 C47 1.39 . ?
C47 C48 1.39 . ?
C48 C49 1.39 . ?
C49 C50 1.39 . ?
C51 C57 1.510(9) . ?
C52 C53 1.39 . ?
C52 C57 1.39 . ?
C53 C54 1.39 . ?
C54 C55 1.39 . ?
C55 C56 1.39 . ?
C56 C57 1.39 . ?
C58 C64 1.523(8) . ?
C59 C60 1.39 . ?
C59 C64 1.39 . ?
C60 C61 1.39 . ?
C61 C62 1.39 . ?
C62 C63 1.39 . ?
C63 C64 1.39 . ?
C65 C71 1.504(8) . ?
C66 C67 1.39 . ?
C66 C71 1.39 . ?
C67 C68 1.39 . ?
C68 C69 1.39 . ?
C69 C70 1.39 . ?
C70 C71 1.39 . ?
C72 C78 1.535(8) . ?
C73 C74 1.39 . ?
C73 C78 1.39 . ?
C74 C75 1.39 . ?
C75 C76 1.39 . ?
C76 C77 1.39 . ?
C77 C78 1.39 . ?
C80 Cl1 1.731(14) . ?
C80 Cl2 1.749(12) . ?
C90 Cl3 1.65(2) . ?
C90 Cl4 1.73(2) . ?
C90' Cl3' 1.38(4) . ?
C90' Cl4' 2.15(4) . ?
C100 Cl6' 1.42(3) . ?
C100 Cl5 1.69(2) . ?
C100 Cl6 1.74(3) . ?
